data_7110424
loop_
_publ_author_name
'Click, Damon R.'
'Scott, Brian L.'
'Watkin, John G.'

_publ_section_title
;
 Highly electrophilic lanthanide complexes containing fluorinated amido
 ligands: multiple Ln&#x00B7;&#x00B7;&#x00B7;F interactions, agostic
 interactions and \h6-arene coordination
;
_journal_issue 7
_journal_name_full 'Chemical Communications'
_journal_page_first 633
_journal_paper_doi 10.1039/a809275c
_journal_year 1999
_chemical_formula_sum 'C50 H16 F30 N3 Nd'
_chemical_formula_weight 1372.90
_chemical_name_systematic
; 
 ? 
;
_space_group_IT_number 14
_symmetry_cell_setting monoclinic
_symmetry_space_group_name_Hall '-P 2ybc'
_symmetry_space_group_name_H-M 'P 1 21/c 1'
_atom_sites_solution_hydrogens geom
_atom_sites_solution_primary patterson
_atom_sites_solution_secondary difmap
_audit_creation_method SHELXL
_cell_angle_alpha 90.00
_cell_angle_beta 107.47(1)
_cell_angle_gamma 90.00
_cell_formula_units_Z 4
_cell_length_a 22.964(4)
_cell_length_b 8.712(2)
_cell_length_c 24.927(4)
_cell_measurement_reflns_used 25
_cell_measurement_temperature 198
_cell_measurement_theta_max 12.5
_cell_measurement_theta_min 11.0
_cell_volume 4756.9(16)
_computing_cell_refinement 'XSCANS 2.10b (Siemens, 1994)'
_computing_data_collection 'XSCANS 2.10b (Siemens, 1994)'
_computing_data_reduction 'XSCANS 2.10b (Siemens, 1994)'
_computing_molecular_graphics 'SHELXTL PC 4.2/360 (Siemens, 1990)'
_computing_structure_refinement 'SHELXL-93 (Sheldrick, 1993)'
_computing_structure_solution 'SHELXS-86 (Sheldrick, 1990)'
_diffrn_ambient_temperature 198
_diffrn_measurement_device 'Siemens P4/PC'
_diffrn_measurement_method '\w scans'
_diffrn_radiation_monochromator graphite
_diffrn_radiation_source 'fine-focus sealed tube'
_diffrn_radiation_type MoK\a
_diffrn_radiation_wavelength 0.71073
_diffrn_reflns_av_R_equivalents 0.0626
_diffrn_reflns_av_sigmaI/netI 0.1113
_diffrn_reflns_limit_h_max 24
_diffrn_reflns_limit_h_min -1
_diffrn_reflns_limit_k_max 9
_diffrn_reflns_limit_k_min -1
_diffrn_reflns_limit_l_max 25
_diffrn_reflns_limit_l_min -26
_diffrn_reflns_number 7834
_diffrn_reflns_theta_max 22.50
_diffrn_reflns_theta_min 2.52
_diffrn_standards_decay_% 0
_diffrn_standards_interval_count 97
_diffrn_standards_number 3
_exptl_absorpt_coefficient_mu 1.252
_exptl_absorpt_correction_T_max 0.79
_exptl_absorpt_correction_T_min 0.64
_exptl_absorpt_correction_type empirical
_exptl_crystal_colour 'light blue'
_exptl_crystal_density_diffrn 1.917
_exptl_crystal_density_method 'not measured'
_exptl_crystal_description 'rectangular plate'
_exptl_crystal_F_000 2668
_exptl_crystal_size_max 0.45
_exptl_crystal_size_mid 0.23
_exptl_crystal_size_min 0.12
_refine_diff_density_max 0.505
_refine_diff_density_min -0.507
_refine_diff_density_rms 0.097
_refine_ls_extinction_method none
_refine_ls_goodness_of_fit_all 1.062
_refine_ls_goodness_of_fit_obs 1.152
_refine_ls_hydrogen_treatment noref
_refine_ls_matrix_type full
_refine_ls_number_parameters 757
_refine_ls_number_reflns 6213
_refine_ls_number_restraints 0
_refine_ls_restrained_S_all 1.069
_refine_ls_restrained_S_obs 1.152
_refine_ls_R_factor_all 0.1199
_refine_ls_R_factor_obs 0.0577
_refine_ls_shift/esd_max 0.001
_refine_ls_shift/esd_mean 0.000
_refine_ls_structure_factor_coef Fsqd
_refine_ls_weighting_details 'w=1/[\s^2^(Fo^2^)+(0.0389P)^2^+0.0000P] where P=(Fo^2^+2Fc^2^)/3'
_refine_ls_weighting_scheme calc
_refine_ls_wR_factor_all 0.1252
_refine_ls_wR_factor_obs 0.1015
_reflns_number_observed 3827
_reflns_number_total 6217
_reflns_observed_criterion >2sigma(I)
_cod_data_source_file 809275csup1.cif
_cod_data_source_block xr130
_cod_depositor_comments
;
The following automatic conversions were performed:

'_refine_ls_weighting_scheme' value 'calc
w=1/[\s^2^(Fo^2^)+(0.0389P)^2^+0.0000P] where P=(Fo^2^+2Fc^2^)/3' was
changed to 'calc'. New tag '_refine_ls_weighting_details' was
created. The value of the new tag was set to
'w=1/[\s^2^(Fo^2^)+(0.0389P)^2^+0.0000P] where P=(Fo^2^+2Fc^2^)/3'.

Automatic conversion script
Id: cif_fix_values 3143 2015-03-26 13:38:13Z robertas 
;
_cod_original_sg_symbol_H-M 'P 21/c'
_cod_database_code 7110424

loop_
_symmetry_equiv_pos_as_xyz
'x, y, z'
'-x, y+1/2, -z+1/2'
'-x, -y, -z'
'x, -y-1/2, z-1/2'

loop_
_atom_site_aniso_label
_atom_site_aniso_U_11
_atom_site_aniso_U_22
_atom_site_aniso_U_33
_atom_site_aniso_U_23
_atom_site_aniso_U_13
_atom_site_aniso_U_12
Nd1 0.0519(3) 0.0459(3) 0.0371(3) -0.0016(4) 0.0116(2) -0.0032(4)
N1 0.050(5) 0.044(5) 0.045(4) 0.004(4) 0.014(4) -0.006(4)
N2 0.054(5) 0.030(5) 0.042(4) -0.005(4) 0.010(4) -0.009(4)
N3 0.053(4) 0.033(4) 0.029(4) 0.004(4) 0.013(3) 0.003(5)
C1 0.051(7) 0.041(7) 0.038(5) 0.010(5) 0.013(5) 0.002(6)
C2 0.062(7) 0.078(9) 0.043(6) -0.011(6) 0.020(6) -0.013(7)
C3 0.053(7) 0.074(9) 0.081(8) -0.005(8) 0.027(7) -0.018(7)
C4 0.064(8) 0.070(9) 0.052(7) 0.019(7) 0.029(6) 0.023(8)
C5 0.066(8) 0.057(9) 0.041(6) 0.002(6) 0.014(6) 0.018(7)
C6 0.052(7) 0.052(8) 0.065(7) 0.001(6) 0.009(6) 0.010(6)
F2 0.080(4) 0.140(7) 0.114(5) -0.073(6) 0.038(4) -0.040(5)
F3 0.082(5) 0.124(7) 0.178(7) -0.048(6) 0.059(5) -0.047(5)
F4 0.083(4) 0.092(5) 0.105(5) 0.013(4) 0.051(4) 0.012(4)
F5 0.099(5) 0.096(6) 0.102(5) -0.033(5) 0.040(4) 0.022(4)
F6 0.067(4) 0.057(5) 0.116(5) -0.031(4) 0.021(4) 0.002(4)
C7 0.053(6) 0.039(7) 0.033(5) -0.004(5) 0.008(5) 0.001(6)
C8 0.062(7) 0.053(7) 0.048(6) -0.014(7) 0.022(5) -0.010(7)
C9 0.073(8) 0.047(8) 0.050(6) 0.006(6) 0.014(6) 0.002(7)
C10 0.090(9) 0.060(9) 0.055(7) 0.008(6) 0.028(7) -0.012(8)
C11 0.063(7) 0.061(8) 0.064(7) -0.003(7) 0.029(6) -0.008(8)
C12 0.056(7) 0.053(7) 0.034(5) -0.008(5) 0.010(5) -0.001(6)
F8 0.076(4) 0.085(5) 0.052(3) 0.025(4) 0.022(3) 0.018(4)
F9 0.114(5) 0.066(5) 0.062(4) 0.023(4) 0.021(4) 0.017(4)
F10 0.128(5) 0.099(6) 0.074(4) 0.029(4) 0.044(4) -0.022(5)
F11 0.077(4) 0.109(6) 0.089(4) 0.013(5) 0.040(3) -0.019(5)
F12 0.052(3) 0.065(4) 0.051(3) -0.003(3) 0.016(3) -0.003(3)
C13 0.058(6) 0.029(6) 0.037(5) -0.002(5) 0.015(5) 0.013(5)
C14 0.057(6) 0.034(6) 0.037(6) 0.006(5) 0.017(5) 0.007(6)
C15 0.045(6) 0.034(7) 0.064(7) -0.009(6) 0.018(5) -0.010(6)
C16 0.039(5) 0.052(7) 0.056(6) -0.031(7) 0.004(5) 0.003(7)
C17 0.058(7) 0.046(7) 0.043(6) -0.013(6) 0.010(5) 0.002(6)
C18 0.057(7) 0.043(7) 0.050(6) 0.002(6) 0.022(5) 0.004(6)
F14 0.060(3) 0.044(4) 0.044(3) 0.002(3) 0.011(2) -0.008(3)
F15 0.064(3) 0.042(3) 0.082(4) -0.008(4) 0.019(3) -0.013(4)
F16 0.067(4) 0.065(5) 0.076(4) -0.025(4) 0.004(3) -0.010(4)
F17 0.080(4) 0.090(5) 0.038(3) -0.015(3) 0.003(3) 0.007(4)
F18 0.082(4) 0.056(4) 0.040(3) -0.004(3) 0.022(3) -0.002(3)
C19 0.059(7) 0.042(7) 0.029(5) 0.004(5) 0.002(5) -0.007(6)
C20 0.054(7) 0.046(7) 0.042(6) 0.009(6) 0.010(5) -0.005(6)
C21 0.071(8) 0.055(8) 0.059(7) -0.003(6) 0.032(6) 0.002(7)
C22 0.061(7) 0.081(10) 0.053(6) 0.026(7) 0.027(6) -0.008(8)
C23 0.068(8) 0.061(9) 0.048(6) 0.004(6) 0.010(6) -0.034(7)
C24 0.063(7) 0.057(7) 0.039(6) 0.004(6) 0.015(5) -0.004(6)
F20 0.073(4) 0.062(4) 0.073(4) -0.013(4) 0.030(3) 0.006(4)
F21 0.072(4) 0.091(5) 0.079(4) -0.003(4) 0.041(3) 0.004(4)
F22 0.072(4) 0.102(6) 0.087(4) 0.012(4) 0.034(3) -0.025(4)
F23 0.082(4) 0.092(5) 0.088(5) -0.009(4) 0.026(4) -0.042(4)
F24 0.067(3) 0.061(4) 0.057(3) -0.013(4) 0.021(3) -0.016(4)
C25 0.052(6) 0.045(7) 0.033(5) 0.001(6) 0.012(4) 0.005(6)
C26 0.056(7) 0.044(8) 0.039(6) -0.003(6) 0.013(5) -0.006(6)
C27 0.068(8) 0.061(9) 0.034(6) 0.007(6) 0.006(5) -0.009(7)
C28 0.053(7) 0.087(10) 0.041(6) 0.015(7) 0.023(5) 0.008(7)
C29 0.060(7) 0.078(10) 0.036(6) 0.014(6) 0.023(5) 0.020(7)
C30 0.062(7) 0.049(8) 0.035(5) 0.000(5) 0.015(5) 0.008(6)
F26 0.073(4) 0.036(4) 0.052(3) -0.001(3) 0.021(3) -0.003(3)
F27 0.090(4) 0.068(5) 0.059(4) 0.004(3) 0.029(3) -0.019(4)
F28 0.067(4) 0.103(5) 0.063(3) 0.010(4) 0.033(3) -0.004(4)
F29 0.074(4) 0.097(5) 0.063(4) 0.014(4) 0.031(3) 0.030(4)
F30 0.077(4) 0.052(4) 0.062(4) 0.011(3) 0.032(3) 0.010(3)
C31 0.048(6) 0.033(6) 0.046(6) -0.007(5) 0.020(5) 0.011(5)
C32 0.056(6) 0.040(7) 0.045(6) -0.001(6) 0.022(5) -0.008(6)
C33 0.064(7) 0.046(7) 0.037(6) -0.006(5) 0.014(5) -0.002(6)
C34 0.089(8) 0.048(8) 0.035(6) 0.008(6) 0.023(6) 0.026(7)
C35 0.073(7) 0.031(6) 0.057(7) 0.013(6) 0.040(6) 0.009(6)
C36 0.045(6) 0.034(7) 0.047(6) -0.007(5) 0.006(5) 0.009(5)
F31 0.070(4) 0.066(4) 0.044(3) -0.009(3) 0.014(3) -0.020(4)
F32 0.092(4) 0.089(5) 0.040(3) 0.001(4) -0.003(3) 0.001(4)
F33 0.112(5) 0.087(5) 0.049(3) 0.022(4) 0.025(3) 0.020(4)
F34 0.101(5) 0.053(4) 0.074(4) 0.017(3) 0.049(4) 0.008(4)
F35 0.065(4) 0.042(4) 0.060(3) 0.005(3) 0.024(3) -0.001(3)
C37 0.083(9) 0.063(9) 0.055(7) -0.019(7) 0.022(6) 0.008(8)
C38 0.083(9) 0.073(10) 0.067(8) -0.042(8) 0.014(8) -0.001(9)
C39 0.186(18) 0.057(10) 0.068(9) -0.017(8) 0.065(12) 0.015(12)
C40 0.193(23) 0.128(19) 0.139(17) -0.092(15) 0.127(18) -0.084(18)
C41 0.071(11) 0.156(22) 0.150(17) -0.130(16) 0.028(12) -0.044(12)
C42 0.127(13) 0.076(10) 0.049(7) -0.025(8) -0.007(8) 0.037(12)
C43 0.284(21) 0.101(13) 0.153(13) -0.059(11) 0.177(15) -0.069(13)
C44 0.119(15) 0.147(18) 0.045(8) 0.011(10) 0.023(8) 0.034(14)
C45 0.083(10) 0.114(13) 0.069(8) 0.007(10) 0.011(7) 0.017(11)
C46 0.101(12) 0.082(12) 0.082(10) 0.024(9) 0.003(8) -0.044(11)
C47 0.078(10) 0.100(14) 0.108(11) 0.026(10) 0.038(9) 0.010(10)
C48 0.119(14) 0.108(14) 0.122(13) 0.021(11) 0.040(11) 0.004(13)
C49 0.085(11) 0.113(15) 0.086(11) 0.040(11) 0.022(9) 0.015(12)
C50 0.199(17) 0.214(21) 0.062(8) -0.005(11) 0.043(10) 0.084(16)

loop_
_atom_site_label
_atom_site_type_symbol
_atom_site_fract_x
_atom_site_fract_y
_atom_site_fract_z
_atom_site_U_iso_or_equiv
_atom_site_thermal_displace_type
_atom_site_occupancy
_atom_site_calc_flag
_atom_site_refinement_flags
Nd1 Nd 0.23889(2) 0.18343(7) 0.17926(2) 0.0454(2) Uani 1 d .
N1 N 0.3119(3) 0.0062(9) 0.2355(3) 0.046(2) Uani 1 d .
N2 N 0.2603(3) 0.0918(9) 0.0967(3) 0.043(2) Uani 1 d .
N3 N 0.1333(3) 0.1907(9) 0.1309(2) 0.039(2) Uani 1 d .
C1 C 0.3661(4) -0.0174(12) 0.2213(4) 0.044(2) Uani 1 d .
C2 C 0.4170(5) 0.0733(14) 0.2401(4) 0.060(3) Uani 1 d .
C3 C 0.4682(5) 0.0637(15) 0.2230(5) 0.068(3) Uani 1 d .
C4 C 0.4706(5) -0.0436(15) 0.1848(4) 0.059(3) Uani 1 d .
C5 C 0.4224(5) -0.1423(13) 0.1649(4) 0.055(3) Uani 1 d .
C6 C 0.3716(5) -0.1297(13) 0.1837(4) 0.058(3) Uani 1 d .
F2 F 0.4163(3) 0.1850(10) 0.2776(3) 0.109(3) Uani 1 d .
F3 F 0.5147(3) 0.1581(10) 0.2429(3) 0.124(3) Uani 1 d .
F4 F 0.5193(3) -0.0544(8) 0.1661(3) 0.088(2) Uani 1 d .
F5 F 0.4235(3) -0.2480(8) 0.1260(3) 0.097(2) Uani 1 d .
F6 F 0.3255(3) -0.2278(7) 0.1621(3) 0.081(2) Uani 1 d .
C7 C 0.3001(4) -0.0902(12) 0.2759(4) 0.043(2) Uani 1 d .
C8 C 0.3399(5) -0.1889(14) 0.3135(4) 0.053(3) Uani 1 d .
C9 C 0.3221(5) -0.2770(12) 0.3515(4) 0.057(3) Uani 1 d .
C10 C 0.2641(6) -0.2699(14) 0.3544(4) 0.067(3) Uani 1 d .
C11 C 0.2231(5) -0.1715(15) 0.3196(4) 0.061(3) Uani 1 d .
C12 C 0.2423(5) -0.0875(12) 0.2812(4) 0.048(3) Uani 1 d .
F8 F 0.3979(3) -0.2045(8) 0.3126(2) 0.070(2) Uani 1 d .
F9 F 0.3619(3) -0.3745(7) 0.3848(2) 0.082(2) Uani 1 d .
F10 F 0.2464(3) -0.3556(8) 0.3917(2) 0.097(2) Uani 1 d .
F11 F 0.1658(3) -0.1590(9) 0.3208(2) 0.088(2) Uani 1 d .
F12 F 0.2004(2) 0.0094(7) 0.2448(2) 0.0559(15) Uani 1 d .
C13 C 0.2159(4) -0.0044(11) 0.0604(3) 0.041(2) Uani 1 d .
C14 C 0.1860(4) -0.1166(11) 0.0824(4) 0.042(2) Uani 1 d .
C15 C 0.1408(4) -0.2048(12) 0.0512(4) 0.047(3) Uani 1 d .
C16 C 0.1212(4) -0.1867(14) -0.0061(4) 0.052(3) Uani 1 d .
C17 C 0.1474(5) -0.0778(13) -0.0304(4) 0.050(3) Uani 1 d .
C18 C 0.1946(4) 0.0099(12) 0.0020(4) 0.048(3) Uani 1 d .
F14 F 0.2060(2) -0.1319(6) 0.1397(2) 0.0501(14) Uani 1 d .
F15 F 0.1162(2) -0.3126(7) 0.0765(2) 0.0634(15) Uani 1 d .
F16 F 0.0763(2) -0.2779(7) -0.0375(2) 0.073(2) Uani 1 d .
F17 F 0.1276(2) -0.0578(7) -0.0860(2) 0.072(2) Uani 1 d .
F18 F 0.2177(2) 0.1189(6) -0.0235(2) 0.058(2) Uani 1 d .
C19 C 0.3141(5) 0.1254(12) 0.0852(4) 0.046(3) Uani 1 d .
C20 C 0.3408(4) 0.0441(13) 0.0506(4) 0.048(3) Uani 1 d .
C21 C 0.3972(5) 0.0830(14) 0.0455(4) 0.059(3) Uani 1 d .
C22 C 0.4298(5) 0.2003(16) 0.0753(4) 0.063(3) Uani 1 d .
C23 C 0.4057(5) 0.2847(13) 0.1104(4) 0.061(3) Uani 1 d .
C24 C 0.3496(5) 0.2415(12) 0.1131(4) 0.053(3) Uani 1 d .
F20 F 0.3148(3) -0.0813(7) 0.0222(2) 0.067(2) Uani 1 d .
F21 F 0.4223(3) 0.0000(8) 0.0125(2) 0.077(2) Uani 1 d .
F22 F 0.4854(3) 0.2400(8) 0.0708(2) 0.085(2) Uani 1 d .
F23 F 0.4363(3) 0.4002(8) 0.1419(3) 0.087(2) Uani 1 d .
F24 F 0.3277(2) 0.3194(7) 0.1523(2) 0.0614(15) Uani 1 d .
C25 C 0.0819(4) 0.1713(13) 0.1508(3) 0.043(2) Uani 1 d .
C26 C 0.0675(5) 0.0255(13) 0.1668(4) 0.047(3) Uani 1 d .
C27 C 0.0183(5) 0.0058(15) 0.1878(4) 0.057(3) Uani 1 d .
C28 C -0.0173(5) 0.1307(16) 0.1921(4) 0.058(3) Uani 1 d .
C29 C -0.0049(5) 0.2696(15) 0.1751(4) 0.056(3) Uani 1 d .
C30 C 0.0444(4) 0.2893(13) 0.1560(4) 0.049(3) Uani 1 d .
F26 F 0.0991(2) -0.0976(6) 0.1617(2) 0.0536(15) Uani 1 d .
F27 F 0.0037(3) -0.1368(7) 0.2002(2) 0.071(2) Uani 1 d .
F28 F -0.0656(2) 0.1077(8) 0.2116(2) 0.075(2) Uani 1 d .
F29 F -0.0398(3) 0.3902(8) 0.1797(2) 0.075(2) Uani 1 d .
F30 F 0.0553(2) 0.4319(7) 0.1392(2) 0.061(2) Uani 1 d .
C31 C 0.1175(4) 0.2467(11) 0.0751(4) 0.041(2) Uani 1 d .
C32 C 0.0675(4) 0.2001(12) 0.0309(4) 0.046(2) Uani 1 d .
C33 C 0.0575(5) 0.2513(12) -0.0228(4) 0.049(3) Uani 1 d .
C34 C 0.0964(5) 0.3504(12) -0.0363(4) 0.057(3) Uani 1 d .
C35 C 0.1470(5) 0.4024(12) 0.0054(4) 0.049(3) Uani 1 d .
C36 C 0.1553(4) 0.3512(11) 0.0598(4) 0.043(3) Uani 1 d .
F31 F 0.0295(2) 0.0973(7) 0.0409(2) 0.061(2) Uani 1 d .
F32 F 0.0093(3) 0.1987(8) -0.0639(2) 0.079(2) Uani 1 d .
F33 F 0.0877(3) 0.3983(8) -0.0896(2) 0.083(2) Uani 1 d .
F34 F 0.1862(3) 0.5022(7) -0.0051(2) 0.071(2) Uani 1 d .
F35 F 0.2055(2) 0.4060(6) 0.1008(2) 0.0548(15) Uani 1 d .
C37 C 0.2086(6) 0.3396(15) 0.2891(5) 0.067(3) Uani 1 d .
C38 C 0.1792(6) 0.4360(16) 0.2478(6) 0.076(4) Uani 1 d .
H38 H 0.1372(6) 0.4494(16) 0.2398(6) 0.091 Uiso 1 calc R
C39 C 0.2091(10) 0.5127(17) 0.2182(5) 0.098(5) Uani 1 d .
H39 H 0.1873(10) 0.5796(17) 0.1903(5) 0.117 Uiso 1 calc R
C40 C 0.2678(12) 0.4985(24) 0.2263(9) 0.137(9) Uani 1 d .
H40 H 0.2867(12) 0.5506(24) 0.2035(9) 0.164 Uiso 1 calc R
C41 C 0.3018(7) 0.4034(25) 0.2698(9) 0.127(9) Uani 1 d .
H41 H 0.3440(7) 0.3970(25) 0.2786(9) 0.152 Uiso 1 calc R
C42 C 0.2695(8) 0.3174(17) 0.2999(4) 0.092(4) Uani 1 d .
H42 H 0.2899(8) 0.2463(17) 0.3268(4) 0.110 Uiso 1 calc R
C43 C 0.1721(8) 0.2635(16) 0.3229(6) 0.155(8) Uani 1 d .
H43A H 0.1983(8) 0.1979(16) 0.3508(6) 0.232 Uiso 1 calc R
H43B H 0.1399(8) 0.2036(16) 0.2984(6) 0.232 Uiso 1 calc R
H43C H 0.1548(8) 0.3406(16) 0.3411(6) 0.232 Uiso 1 calc R
C44 C 0.4022(8) 0.3733(25) -0.0614(5) 0.104(6) Uani 1 d .
C45 C 0.3450(7) 0.3128(20) -0.0582(5) 0.091(4) Uani 1 d .
H45 H 0.3334(7) 0.2131(20) -0.0700(5) 0.109 Uiso 1 calc R
C46 C 0.3093(7) 0.3997(19) -0.0383(5) 0.094(5) Uani 1 d .
H46 H 0.2713(7) 0.3613(19) -0.0389(5) 0.113 Uiso 1 calc R
C47 C 0.3256(7) 0.5476(19) -0.0162(5) 0.093(4) Uani 1 d .
H47 H 0.3003(7) 0.6045(19) -0.0007(5) 0.112 Uiso 1 calc R
C48 C 0.3774(8) 0.6002(20) -0.0183(6) 0.116(5) Uani 1 d .
H48 H 0.3897(8) 0.6976(20) -0.0041(6) 0.139 Uiso 1 calc R
C49 C 0.4151(7) 0.5160(22) -0.0412(6) 0.096(5) Uani 1 d .
H49 H 0.4513(7) 0.5607(22) -0.0427(6) 0.115 Uiso 1 calc R
C50 C 0.4410(7) 0.2840(21) -0.0823(5) 0.157(8) Uani 1 d .
H50A H 0.4222(7) 0.1865(21) -0.0945(5) 0.236 Uiso 1 calc R
H50B H 0.4789(7) 0.2685(21) -0.0533(5) 0.236 Uiso 1 calc R
H50C H 0.4486(7) 0.3357(21) -0.1136(5) 0.236 Uiso 1 calc R

loop_
_atom_type_symbol
_atom_type_description
_atom_type_scat_dispersion_real
_atom_type_scat_dispersion_imag
_atom_type_scat_source
C C 0.0033 0.0016 'International Tables Vol C Tables 4.2.6.8 and 6.1.1.4'
H H 0.0000 0.0000 'International Tables Vol C Tables 4.2.6.8 and 6.1.1.4'
N N 0.0061 0.0033 'International Tables Vol C Tables 4.2.6.8 and 6.1.1.4'
F F 0.0171 0.0103 'International Tables Vol C Tables 4.2.6.8 and 6.1.1.4'
Nd Nd -0.1943 3.0179 'International Tables Vol C Tables 4.2.6.8 and 6.1.1.4'

loop_
_geom_angle_atom_site_label_1
_geom_angle_atom_site_label_2
_geom_angle_atom_site_label_3
_geom_angle
N3 Nd1 N2 90.8(2)
N3 Nd1 N1 138.3(3)
N2 Nd1 N1 90.0(2)
N3 Nd1 F12 81.0(2)
N2 Nd1 F12 123.2(2)
N1 Nd1 F12 64.1(2)
N3 Nd1 F24 128.1(2)
N2 Nd1 F24 63.4(2)
N1 Nd1 F24 88.8(2)
F12 Nd1 F24 150.9(2)
N3 Nd1 F35 65.5(2)
N2 Nd1 F35 72.7(2)
N1 Nd1 F35 152.1(2)
F12 Nd1 F35 143.8(2)
F24 Nd1 F35 64.0(2)
N3 Nd1 F14 74.5(2)
N2 Nd1 F14 59.9(2)
N1 Nd1 F14 70.0(2)
F12 Nd1 F14 63.85(15)
F24 Nd1 F14 118.6(2)
F35 Nd1 F14 116.10(15)
N3 Nd1 C41 124.0(4)
N2 Nd1 C41 133.4(4)
N1 Nd1 C41 82.9(5)
F12 Nd1 C41 94.6(5)
F24 Nd1 C41 70.4(4)
F35 Nd1 C41 93.1(5)
F14 Nd1 C41 150.7(5)
N3 Nd1 C40 104.5(6)
N2 Nd1 C40 124.5(4)
N1 Nd1 C40 109.2(6)
F12 Nd1 C40 111.8(4)
F24 Nd1 C40 65.5(4)
F35 Nd1 C40 66.7(5)
F14 Nd1 C40 175.6(3)
C41 Nd1 C40 27.2(4)
N3 Nd1 C42 112.6(4)
N2 Nd1 C42 156.1(4)
N1 Nd1 C42 76.1(3)
F12 Nd1 C42 68.1(4)
F24 Nd1 C42 96.4(4)
F35 Nd1 C42 111.4(3)
F14 Nd1 C42 129.6(3)
C41 Nd1 C42 26.9(4)
C40 Nd1 C42 46.7(5)
N3 Nd1 C39 81.3(4)
N2 Nd1 C39 133.2(3)
N1 Nd1 C39 125.6(3)
F12 Nd1 C39 101.1(3)
F24 Nd1 C39 85.7(4)
F35 Nd1 C39 62.0(3)
F14 Nd1 C39 153.1(4)
C41 Nd1 C39 44.5(5)
C40 Nd1 C39 24.3(4)
C42 Nd1 C39 50.9(3)
N3 Nd1 C37 88.4(3)
N2 Nd1 C37 175.2(3)
N1 Nd1 C37 93.7(3)
F12 Nd1 C37 61.3(3)
F24 Nd1 C37 113.6(2)
F35 Nd1 C37 102.7(3)
F14 Nd1 C37 124.4(2)
C41 Nd1 C37 44.4(4)
C40 Nd1 C37 51.3(4)
C42 Nd1 C37 24.1(3)
C39 Nd1 C37 42.0(3)
C7 N1 C1 118.0(8)
C7 N1 Nd1 123.7(6)
C1 N1 Nd1 117.6(5)
C19 N2 C13 120.7(7)
C19 N2 Nd1 122.4(6)
C13 N2 Nd1 116.9(5)
C31 N3 C25 112.9(6)
C31 N3 Nd1 115.6(5)
C25 N3 Nd1 130.6(5)
C2 C1 C6 113.4(9)
C2 C1 N1 123.9(9)
C6 C1 N1 122.6(9)
F2 C2 C3 116.6(10)
F2 C2 C1 117.7(9)
C3 C2 C1 125.6(11)
F3 C3 C4 119.9(10)
F3 C3 C2 121.2(11)
C4 C3 C2 119.0(11)
F4 C4 C3 120.7(12)
F4 C4 C5 119.9(11)
C3 C4 C5 119.3(10)
F5 C5 C4 120.2(10)
F5 C5 C6 119.9(11)
C4 C5 C6 119.9(10)
F6 C6 C1 120.1(9)
F6 C6 C5 117.2(10)
C1 C6 C5 122.7(11)
C12 C7 C8 113.8(9)
C12 C7 N1 117.4(9)
C8 C7 N1 128.7(9)
F8 C8 C9 117.2(10)
F8 C8 C7 120.3(9)
C9 C8 C7 122.5(10)
F9 C9 C10 119.6(10)
F9 C9 C8 119.5(10)
C10 C9 C8 120.9(10)
F10 C10 C9 121.1(11)
F10 C10 C11 119.4(11)
C9 C10 C11 119.4(10)
F11 C11 C10 122.1(10)
F11 C11 C12 119.8(11)
C10 C11 C12 118.1(10)
C11 C12 C7 125.3(10)
C11 C12 F12 118.3(9)
C7 C12 F12 116.5(9)
C12 F12 Nd1 118.0(5)
C18 C13 C14 114.4(9)
C18 C13 N2 125.0(9)
C14 C13 N2 120.5(8)
C15 C14 F14 120.6(9)
C15 C14 C13 124.1(9)
F14 C14 C13 115.3(8)
C14 C15 F15 119.4(9)
C14 C15 C16 119.6(10)
F15 C15 C16 121.0(9)
F16 C16 C17 121.0(9)
F16 C16 C15 119.4(11)
C17 C16 C15 119.6(9)
F17 C17 C16 119.7(9)
F17 C17 C18 120.1(10)
C16 C17 C18 120.2(9)
F18 C18 C17 118.1(9)
F18 C18 C13 119.6(9)
C17 C18 C13 122.1(10)
C14 F14 Nd1 103.4(5)
C24 C19 N2 119.4(9)
C24 C19 C20 112.9(10)
N2 C19 C20 127.5(9)
F20 C20 C21 115.6(10)
F20 C20 C19 122.1(9)
C21 C20 C19 122.2(10)
F21 C21 C22 118.2(10)
F21 C21 C20 120.7(11)
C22 C21 C20 121.0(10)
C21 C22 F22 121.9(11)
C21 C22 C23 119.3(10)
F22 C22 C23 118.8(11)
F23 C23 C24 121.1(11)
F23 C23 C22 122.1(10)
C24 C23 C22 116.7(10)
C19 C24 C23 127.8(10)
C19 C24 F24 115.7(9)
C23 C24 F24 116.3(10)
C24 F24 Nd1 115.5(5)
C30 C25 C26 116.4(9)
C30 C25 N3 123.6(10)
C26 C25 N3 120.0(9)
F26 C26 C27 117.8(10)
F26 C26 C25 121.7(9)
C27 C26 C25 120.5(10)
F27 C27 C28 121.0(10)
F27 C27 C26 119.1(11)
C28 C27 C26 119.8(11)
C29 C28 F28 121.4(11)
C29 C28 C27 120.0(10)
F28 C28 C27 118.5(11)
C28 C29 F29 119.3(9)
C28 C29 C30 120.0(11)
F29 C29 C30 120.6(11)
F30 C30 C29 118.1(10)
F30 C30 C25 118.6(9)
C29 C30 C25 123.3(11)
C36 C31 C32 114.1(8)
C36 C31 N3 120.0(8)
C32 C31 N3 125.8(9)
F31 C32 C33 118.7(9)
F31 C32 C31 118.8(8)
C33 C32 C31 122.5(9)
F32 C33 C34 118.8(9)
F32 C33 C32 119.6(9)
C34 C33 C32 121.6(9)
F33 C34 C33 121.8(10)
F33 C34 C35 118.8(10)
C33 C34 C35 119.4(9)
F34 C35 C36 120.0(10)
F34 C35 C34 122.1(9)
C36 C35 C34 117.9(9)
F35 C36 C35 117.0(9)
F35 C36 C31 118.4(8)
C35 C36 C31 124.6(9)
C36 F35 Nd1 106.4(5)
C38 C37 C42 119.5(13)
C38 C37 C43 117.9(14)
C42 C37 C43 122.6(15)
C38 C37 Nd1 78.8(6)
C42 C37 Nd1 69.2(6)
C43 C37 Nd1 124.8(8)
C39 C38 C37 121.0(13)
C39 C38 Nd1 71.6(7)
C37 C38 Nd1 77.9(7)
C40 C39 C38 123.2(18)
C40 C39 Nd1 69.8(10)
C38 C39 Nd1 84.9(8)
C39 C40 C41 119.0(20)
C39 C40 Nd1 85.9(10)
C41 C40 Nd1 76.5(11)
C40 C41 C42 117.7(17)
C40 C41 Nd1 76.3(9)
C42 C41 Nd1 81.3(8)
C37 C42 C41 119.4(14)
C37 C42 Nd1 86.6(6)
C41 C42 Nd1 71.8(7)
C49 C44 C50 124.4(21)
C49 C44 C45 114.8(16)
C50 C44 C45 120.8(20)
C46 C45 C44 119.5(17)
C45 C46 C47 123.5(15)
C48 C47 C46 116.7(16)
C47 C48 C49 121.8(17)
C44 C49 C48 123.6(17)

loop_
_geom_bond_atom_site_label_1
_geom_bond_atom_site_label_2
_geom_bond_distance
Nd1 N3 2.362(6)
Nd1 N2 2.392(7)
Nd1 N1 2.397(7)
Nd1 F12 2.572(5)
Nd1 F24 2.616(5)
Nd1 F35 2.696(5)
Nd1 F14 2.940(5)
Nd1 C41 2.982(13)
Nd1 C40 2.98(2)
Nd1 C42 3.103(10)
Nd1 C39 3.167(13)
Nd1 C37 3.313(10)
N1 C7 1.399(11)
N1 C1 1.409(11)
N2 C19 1.382(11)
N2 C13 1.416(11)
N3 C31 1.414(10)
N3 C25 1.422(10)
C1 C2 1.370(13)
C1 C6 1.386(13)
C2 F2 1.354(11)
C2 C3 1.368(13)
C3 F3 1.322(12)
C3 C4 1.347(14)
C4 F4 1.337(10)
C4 C5 1.372(14)
C5 F5 1.343(11)
C5 C6 1.386(13)
C6 F6 1.340(11)
C7 C12 1.374(12)
C7 C8 1.393(13)
C8 F8 1.346(10)
C8 C9 1.373(13)
C9 F9 1.339(11)
C9 C10 1.356(14)
C10 F10 1.346(11)
C10 C11 1.373(14)
C11 F11 1.332(10)
C11 C12 1.376(13)
C12 F12 1.393(10)
C13 C18 1.394(11)
C13 C14 1.398(12)
C14 C15 1.337(12)
C14 F14 1.368(9)
C15 F15 1.345(10)
C15 C16 1.371(12)
C16 F16 1.350(10)
C16 C17 1.359(13)
C17 F17 1.335(10)
C17 C18 1.373(12)
C18 F18 1.338(10)
C19 C24 1.353(12)
C19 C20 1.392(13)
C20 F20 1.341(11)
C20 C21 1.381(13)
C21 F21 1.349(11)
C21 C22 1.350(14)
C22 F22 1.359(10)
C22 C23 1.381(14)
C23 F23 1.339(11)
C23 C24 1.362(13)
C24 F24 1.401(10)
C25 C30 1.372(13)
C25 C26 1.400(13)
C26 F26 1.322(11)
C26 C27 1.391(13)
C27 F27 1.346(12)
C27 C28 1.384(14)
C28 C29 1.340(14)
C28 F28 1.353(10)
C29 F29 1.347(11)
C29 C30 1.366(13)
C30 F30 1.358(11)
C31 C36 1.389(12)
C31 C32 1.393(12)
C32 F31 1.325(10)
C32 C33 1.364(12)
C33 F32 1.344(10)
C33 C34 1.355(13)
C34 F33 1.349(10)
C34 C35 1.382(13)
C35 F34 1.333(10)
C35 C36 1.385(12)
C36 F35 1.376(9)
C37 C38 1.343(15)
C37 C42 1.36(2)
C37 C43 1.509(15)
C38 C39 1.33(2)
C39 C40 1.31(2)
C40 C41 1.40(2)
C41 C42 1.42(2)
C44 C49 1.34(2)
C44 C50 1.40(2)
C44 C45 1.44(2)
C45 C46 1.32(2)
C46 C47 1.41(2)
C47 C48 1.29(2)
C48 C49 1.38(2)
